data_7049232
loop_
_publ_author_name
'Netzsch, Philip'
'H\"ammer, Matthias'
'Gross, Peter'
'Bariss, Harijs'
'Block, Theresa'
'Heletta, Lukas'
'P\"ottgen, Rainer'
'Bruns, J\"orn'
'Huppertz, Hubert'
'H\"oppe, Henning A'

_publ_section_title
;
 RE<sub>2</sub>[B<sub>2</sub>(SO<sub>4</sub>)<sub>6</sub>] (RE = Y, La-Nd,
 Sm, Eu, Tb-Lu): a silicate-analogous host structure with weak
 coordination behaviour.
;
_journal_issue 13
_journal_name_full 'Dalton transactions (Cambridge, England : 2003)'
_journal_page_first 4387
_journal_page_last 4397
_journal_paper_doi 10.1039/c9dt00445a
_journal_volume 48
_journal_year 2019
_chemical_formula_sum 'B2 Nd2 O24 S6'
_chemical_formula_weight 886.46
_space_group_crystal_system monoclinic
_space_group_IT_number 15
_space_group_name_Hall '-C 2yc'
_space_group_name_H-M_alt 'C 1 2/c 1'
_symmetry_space_group_name_Hall '-C 2yc'
_symmetry_space_group_name_H-M 'C 1 2/c 1'
_audit_creation_method SHELXL-2014/7
_cell_angle_alpha 90
_cell_angle_beta 93.5909(8)
_cell_angle_gamma 90
_cell_formula_units_Z 4
_cell_length_a 13.6775(4)
_cell_length_b 11.5134(4)
_cell_length_c 11.2046(3)
_cell_measurement_reflns_used 6470
_cell_measurement_temperature 299(2)
_cell_measurement_theta_max 45.670
_cell_measurement_theta_min 2.314
_cell_volume 1760.97(9)
_computing_structure_refinement 'SHELXL-2014/7 (Sheldrick, 2014)'
_diffrn_ambient_temperature 299(2)
_diffrn_measured_fraction_theta_full 1.000
_diffrn_measured_fraction_theta_max 0.999
_diffrn_measurement_device_type 'Bruker D8 Venture'
_diffrn_measurement_method 'omega scan'
_diffrn_radiation_monochromator graphite
_diffrn_radiation_source 'fine-focus sealed tube'
_diffrn_radiation_type MoK\a
_diffrn_radiation_wavelength 0.71073
_diffrn_reflns_av_R_equivalents 0.0473
_diffrn_reflns_av_unetI/netI 0.0309
_diffrn_reflns_Laue_measured_fraction_full 1.000
_diffrn_reflns_Laue_measured_fraction_max 0.999
_diffrn_reflns_limit_h_max 27
_diffrn_reflns_limit_h_min -27
_diffrn_reflns_limit_k_max 23
_diffrn_reflns_limit_k_min -23
_diffrn_reflns_limit_l_max 22
_diffrn_reflns_limit_l_min -22
_diffrn_reflns_number 50621
_diffrn_reflns_point_group_measured_fraction_full 1.000
_diffrn_reflns_point_group_measured_fraction_max 0.999
_diffrn_reflns_theta_full 25.242
_diffrn_reflns_theta_max 45.670
_diffrn_reflns_theta_min 2.314
_exptl_absorpt_coefficient_mu 6.675
_exptl_absorpt_correction_type multi-scan
_exptl_absorpt_process_details
; 
 multi-scan absorption correction using SADABS 
(G. M. Sheldrick, (1996). SADABS. Program for Empirical 
Absorption Correction. University of G\"ottingen, Germany.)
;
_exptl_crystal_colour violet
_exptl_crystal_density_diffrn 3.344
_exptl_crystal_description block
_exptl_crystal_F_000 1672
_exptl_crystal_size_max 0.15
_exptl_crystal_size_mid 0.13
_exptl_crystal_size_min 0.06
_exptl_transmission_factor_max 0.7490
_exptl_transmission_factor_min 0.6359
_refine_diff_density_max 1.594
_refine_diff_density_min -1.352
_refine_diff_density_rms 0.211
_refine_ls_extinction_coef 0.00529(8)
_refine_ls_extinction_expression Fc^*^=kFc[1+0.001xFc^2^\l^3^/sin(2\q)]^-1/4^
_refine_ls_extinction_method 'SHELXL-2014/7 (Sheldrick 2014'
_refine_ls_goodness_of_fit_ref 1.040
_refine_ls_hydrogen_treatment undef
_refine_ls_matrix_type full
_refine_ls_number_parameters 155
_refine_ls_number_reflns 7512
_refine_ls_number_restraints 0
_refine_ls_restrained_S_all 1.040
_refine_ls_R_factor_all 0.0338
_refine_ls_R_factor_gt 0.0242
_refine_ls_shift/su_max 0.002
_refine_ls_shift/su_mean 0.000
_refine_ls_structure_factor_coef Fsqd
_refine_ls_weighting_details 'w=1/[\s^2^(Fo^2^)+(0.0155P)^2^+3.5277P] where P=(Fo^2^+2Fc^2^)/3'
_refine_ls_weighting_scheme calc
_refine_ls_wR_factor_gt 0.0435
_refine_ls_wR_factor_ref 0.0455
_reflns_Friedel_coverage 0.000
_reflns_number_gt 6470
_reflns_number_total 7512
_reflns_threshold_expression 'I > 2\s(I)'
_cod_data_source_file c9dt00445a9.cif
_cod_data_source_block mo_PN43neu_0m
_cod_depositor_comments 'Adding full bibliography for 7049219--7049233.cif.'
_cod_database_code 7049232
_shelx_shelxl_version_number 2014/7
_shelx_space_group_comment
;
The symmetry employed for this shelxl refinement is uniquely defined
by the following loop, which should always be used as a source of
symmetry information in preference to the above space-group names.
They are only intended as comments.
;

loop_
_space_group_symop_operation_xyz
'x, y, z'
'-x, y, -z+1/2'
'x+1/2, y+1/2, z'
'-x+1/2, y+1/2, -z+1/2'
'-x, -y, -z'
'x, -y, z-1/2'
'-x+1/2, -y+1/2, -z'
'x+1/2, -y+1/2, z-1/2'

loop_
_atom_site_label
_atom_site_type_symbol
_atom_site_fract_x
_atom_site_fract_y
_atom_site_fract_z
_atom_site_U_iso_or_equiv
_atom_site_adp_type
_atom_site_occupancy
_atom_site_site_symmetry_order
_atom_site_calc_flag
Nd1 Nd 0.31250(2) 0.04807(2) 0.34340(2) 0.00557(2) Uani 1 1 d
S1 S 0.07784(2) 0.34832(3) -0.07975(3) 0.00658(4) Uani 1 1 d
O11 O 0.07515(8) 0.22130(9) -0.03927(10) 0.01254(17) Uani 1 1 d
O12 O 0.11356(11) 0.41521(12) 0.02223(12) 0.0224(3) Uani 1 1 d
O13 O 0.35273(8) 0.15296(11) 0.17219(10) 0.01463(19) Uani 1 1 d
O14 O -0.01960(8) 0.38207(12) -0.12263(11) 0.0180(2) Uani 1 1 d
S2 S 0.12724(2) -0.01303(3) 0.07607(3) 0.00631(4) Uani 1 1 d
O21 O 0.04200(7) 0.06819(8) 0.09554(9) 0.00834(14) Uani 1 1 d
O22 O 0.08066(8) -0.13194(8) 0.05909(10) 0.01105(16) Uani 1 1 d
O23 O 0.18576(8) -0.01957(10) 0.18626(10) 0.01299(17) Uani 1 1 d
O24 O 0.17593(8) -0.01895(10) 0.47093(10) 0.01404(18) Uani 1 1 d
S3 S 0.36357(2) -0.20226(3) 0.13798(3) 0.00549(4) Uani 1 1 d
O31 O 0.46628(7) -0.25037(9) 0.11688(9) 0.00959(15) Uani 1 1 d
O32 O 0.38106(8) -0.11102(9) 0.22564(10) 0.01281(17) Uani 1 1 d
O33 O 0.32143(8) 0.15880(9) 0.52461(9) 0.01083(16) Uani 1 1 d
O34 O 0.19331(8) 0.20259(10) 0.31714(10) 0.01387(18) Uani 1 1 d
B1 B -0.00019(10) 0.16959(12) 0.02834(12) 0.00679(19) Uani 1 1 d

loop_
_atom_site_aniso_label
_atom_site_aniso_U_11
_atom_site_aniso_U_22
_atom_site_aniso_U_33
_atom_site_aniso_U_23
_atom_site_aniso_U_13
_atom_site_aniso_U_12
Nd1 0.00574(2) 0.00615(2) 0.00484(2) -0.00025(2) 0.00049(2) 0.00032(2)
S1 0.00699(10) 0.00640(10) 0.00644(10) 0.00092(8) 0.00110(8) -0.00064(8)
O11 0.0127(4) 0.0068(3) 0.0190(5) 0.0032(3) 0.0086(4) 0.0011(3)
O12 0.0309(7) 0.0202(6) 0.0159(5) -0.0079(4) -0.0003(5) -0.0125(5)
O13 0.0124(4) 0.0184(5) 0.0139(4) 0.0069(4) 0.0074(3) 0.0020(4)
O14 0.0098(4) 0.0265(6) 0.0178(5) 0.0078(4) 0.0020(4) 0.0078(4)
S2 0.00552(10) 0.00576(10) 0.00755(11) -0.00104(8) -0.00056(8) 0.00110(8)
O21 0.0080(3) 0.0072(3) 0.0100(4) 0.0014(3) 0.0023(3) 0.0029(3)
O22 0.0134(4) 0.0052(3) 0.0137(4) -0.0008(3) -0.0056(3) 0.0000(3)
O23 0.0116(4) 0.0132(4) 0.0132(4) -0.0030(3) -0.0071(3) 0.0015(3)
O24 0.0138(4) 0.0142(4) 0.0150(4) -0.0025(4) 0.0079(4) -0.0039(3)
S3 0.00586(10) 0.00503(10) 0.00563(10) -0.00032(8) 0.00060(8) 0.00042(8)
O31 0.0068(3) 0.0108(4) 0.0110(4) -0.0045(3) 0.0000(3) 0.0031(3)
O32 0.0121(4) 0.0115(4) 0.0147(4) -0.0079(3) -0.0006(3) 0.0028(3)
O33 0.0108(4) 0.0127(4) 0.0088(4) -0.0037(3) -0.0011(3) -0.0023(3)
O34 0.0144(4) 0.0139(4) 0.0134(4) -0.0046(3) 0.0011(3) 0.0064(3)
B1 0.0064(5) 0.0055(4) 0.0084(5) -0.0003(4) 0.0005(4) 0.0006(4)

loop_
_atom_type_symbol
_atom_type_description
_atom_type_scat_dispersion_real
_atom_type_scat_dispersion_imag
_atom_type_scat_source
B B 0.0013 0.0007 'International Tables Vol C Tables 4.2.6.8 and 6.1.1.4'
O O 0.0106 0.0060 'International Tables Vol C Tables 4.2.6.8 and 6.1.1.4'
S S 0.1246 0.1234 'International Tables Vol C Tables 4.2.6.8 and 6.1.1.4'
Nd Nd -0.1943 3.0179 'International Tables Vol C Tables 4.2.6.8 and 6.1.1.4'

loop_
_geom_angle_atom_site_label_1
_geom_angle_atom_site_label_2
_geom_angle_atom_site_label_3
_geom_angle
_geom_angle_site_symmetry_1
_geom_angle_site_symmetry_3
O12 Nd1 O13 138.28(5) 4_545 .
O12 Nd1 O33 78.74(4) 4_545 .
O13 Nd1 O33 114.49(4) . .
O12 Nd1 O34 145.36(4) 4_545 .
O13 Nd1 O34 73.41(4) . .
O33 Nd1 O34 73.12(4) . .
O12 Nd1 O14 75.51(5) 4_545 8_556
O13 Nd1 O14 72.13(4) . 8_556
O33 Nd1 O14 72.22(4) . 8_556
O34 Nd1 O14 113.39(4) . 8_556
O12 Nd1 O32 72.27(4) 4_545 .
O13 Nd1 O32 80.21(4) . .
O33 Nd1 O32 147.67(4) . .
O34 Nd1 O32 138.96(4) . .
O14 Nd1 O32 86.72(4) 8_556 .
O12 Nd1 O23 120.05(5) 4_545 .
O13 Nd1 O23 77.00(4) . .
O33 Nd1 O23 139.00(4) . .
O34 Nd1 O23 73.32(4) . .
O14 Nd1 O23 144.25(4) 8_556 .
O32 Nd1 O23 70.45(4) . .
O12 Nd1 O24 75.06(5) 4_545 .
O13 Nd1 O24 146.00(4) . .
O33 Nd1 O24 71.65(4) . .
O34 Nd1 O24 77.19(4) . .
O14 Nd1 O24 136.87(4) 8_556 .
O32 Nd1 O24 113.03(4) . .
O23 Nd1 O24 78.53(4) . .
O12 S1 O14 112.43(9) . .
O12 S1 O13 111.62(8) . 7
O14 S1 O13 113.47(7) . 7
O12 S1 O11 106.81(8) . .
O14 S1 O11 108.49(7) . .
O13 S1 O11 103.35(6) 7 .
B1 O11 S1 125.42(9) . .
S1 O12 Nd1 167.52(9) . 4
S1 O13 Nd1 140.58(7) 7 .
S1 O14 Nd1 169.16(8) . 8_455
O23 S2 O24 117.26(7) . 6
O23 S2 O22 105.58(6) . .
O24 S2 O22 109.94(7) 6 .
O23 S2 O21 107.51(6) . .
O24 S2 O21 111.03(6) 6 .
O22 S2 O21 104.67(6) . .
B1 O21 S2 133.40(9) . .
B1 O22 S2 129.17(9) 5 .
S2 O23 Nd1 155.70(8) . .
S2 O24 Nd1 141.05(7) 6_556 .
O32 S3 O33 112.55(7) . 6
O32 S3 O34 112.46(7) . 4_545
O33 S3 O34 111.81(6) 6 4_545
O32 S3 O31 104.55(6) . .
O33 S3 O31 107.79(6) 6 .
O34 S3 O31 107.17(6) 4_545 .
B1 O31 S3 131.58(9) 3_545 .
S3 O32 Nd1 147.81(7) . .
S3 O33 Nd1 157.32(7) 6_556 .
S3 O34 Nd1 152.23(7) 4 .
O11 B1 O31 111.31(11) . 3_455
O11 B1 O21 108.80(10) . .
O31 B1 O21 106.39(10) 3_455 .
O11 B1 O22 107.26(11) . 5
O31 B1 O22 112.47(10) 3_455 5
O21 B1 O22 110.59(10) . 5

loop_
_geom_bond_atom_site_label_1
_geom_bond_atom_site_label_2
_geom_bond_distance
_geom_bond_site_symmetry_2
Nd1 O12 2.3321(12) 4_545
Nd1 O13 2.3608(10) .
Nd1 O33 2.3941(10) .
Nd1 O34 2.4185(11) .
Nd1 O14 2.4404(11) 8_556
Nd1 O32 2.4760(10) .
Nd1 O23 2.5158(10) .
Nd1 O24 2.5418(10) .
S1 O12 1.4379(12) .
S1 O14 1.4415(12) .
S1 O13 1.4485(11) 7
S1 O11 1.5323(10) .
O11 B1 1.4450(17) .
O12 Nd1 2.3320(12) 4
O13 S1 1.4484(11) 7
O14 Nd1 2.4405(11) 8_455
S2 O23 1.4307(11) .
S2 O24 1.4370(11) 6
S2 O22 1.5170(10) .
S2 O21 1.5210(10) .
O21 B1 1.4861(16) .
O22 B1 1.4913(17) 5
O24 S2 1.4370(11) 6_556
S3 O32 1.4478(10) .
S3 O33 1.4506(10) 6
S3 O34 1.4516(11) 4_545
S3 O31 1.5420(10) .
O31 B1 1.4494(16) 3_545
O33 S3 1.4506(10) 6_556
O34 S3 1.4517(11) 4
B1 O31 1.4495(16) 3_455
B1 O22 1.4913(17) 5
